data_1518632
loop_
_publ_author_name
'Del Valle, Paulina'
'Figueroa, Mario'
'Mata, Rachel'

_publ_section_title
;
 Phytotoxic Eremophilane Sesquiterpenes from the Coprophilous Fungus
 Penicillium sp. G1-a14.
;
_journal_issue 2
_journal_name_full 'Journal of natural products'
_journal_page_first 339
_journal_page_last 342
_journal_paper_doi 10.1021/np5009224
_journal_volume 78
_journal_year 2015
_chemical_absolute_configuration rmad
_chemical_formula_moiety 'C15 H22 O3'
_chemical_formula_sum 'C15 H22 O3'
_chemical_formula_weight 250.32
_chemical_name_systematic
; 
 ? 
;
_space_group_crystal_system orthorhombic
_space_group_IT_number 19
_space_group_name_Hall 'P 2ac 2ab'
_space_group_name_H-M_alt 'P 21 21 21'
_symmetry_space_group_name_Hall 'P 2ac 2ab'
_symmetry_space_group_name_H-M 'P 21 21 21'
_atom_sites_solution_hydrogens mixed
_audit_creation_method SHELXL-2013
_cell_angle_alpha 90
_cell_angle_beta 90
_cell_angle_gamma 90
_cell_formula_units_Z 4
_cell_length_a 10.8914(2)
_cell_length_b 10.9342(2)
_cell_length_c 11.4227(2)
_cell_measurement_reflns_used 9023
_cell_measurement_temperature 296(2)
_cell_measurement_theta_max 68.25
_cell_measurement_theta_min 3.87
_cell_volume 1360.32(4)
_computing_cell_refinement 'APEX2 V2014 (Bruker, 2012)'
_computing_data_collection 'APEX2 V2014 (Bruker, 2012)'
_computing_data_reduction 'SAINT V 827A (Bruker, 2012)'
_computing_molecular_graphics 'SHELXL-2013 (Sheldrick, 2013)'
_computing_publication_material 'SHELXL-2013 (Sheldrick, 2013)'
_computing_structure_refinement 'SHELXL-2013 (Sheldrick, 2013)'
_computing_structure_solution 'SHELXL-2013 (Sheldrick, 2013)'
_diffrn_ambient_temperature 296(2)
_diffrn_detector_area_resol_mean 0.83
_diffrn_measured_fraction_theta_full 0.993
_diffrn_measured_fraction_theta_max 0.994
_diffrn_measurement_device_type 'Bruker D8 Venture'
_diffrn_measurement_method 'omega scans'
_diffrn_radiation_type CuK\a
_diffrn_radiation_wavelength 1.54178
_diffrn_reflns_av_R_equivalents 0.0459
_diffrn_reflns_av_unetI/netI 0.0153
_diffrn_reflns_Laue_measured_fraction_full 0.993
_diffrn_reflns_Laue_measured_fraction_max 0.994
_diffrn_reflns_limit_h_max 12
_diffrn_reflns_limit_h_min -13
_diffrn_reflns_limit_k_max 13
_diffrn_reflns_limit_k_min -13
_diffrn_reflns_limit_l_max 13
_diffrn_reflns_limit_l_min -13
_diffrn_reflns_number 27500
_diffrn_reflns_point_group_measured_fraction_full 0.994
_diffrn_reflns_point_group_measured_fraction_max 0.995
_diffrn_reflns_theta_full 67.679
_diffrn_reflns_theta_max 68.298
_diffrn_reflns_theta_min 5.601
_exptl_absorpt_coefficient_mu 0.669
_exptl_absorpt_correction_type none
_exptl_crystal_colour colourless
_exptl_crystal_density_diffrn 1.222
_exptl_crystal_description Prism
_exptl_crystal_F_000 544
_exptl_crystal_size_max 0.360
_exptl_crystal_size_mid 0.220
_exptl_crystal_size_min 0.180
_refine_diff_density_max 0.151
_refine_diff_density_min -0.118
_refine_diff_density_rms 0.029
_refine_ls_abs_structure_details
; 
 Flack x determined using 1032 quotients [(I+)-(I-)]/[(I+)+(I-)] 
 (Parsons and Flack (2004), Acta Cryst. A60, s61). 
;
_refine_ls_abs_structure_Flack 0.02(3)
_refine_ls_extinction_method none
_refine_ls_goodness_of_fit_ref 1.037
_refine_ls_hydrogen_treatment mixed
_refine_ls_matrix_type full
_refine_ls_number_parameters 173
_refine_ls_number_reflns 2481
_refine_ls_number_restraints 2
_refine_ls_restrained_S_all 1.037
_refine_ls_R_factor_all 0.0331
_refine_ls_R_factor_gt 0.0329
_refine_ls_shift/su_max 0.000
_refine_ls_shift/su_mean 0.000
_refine_ls_structure_factor_coef Fsqd
_refine_ls_weighting_details
; 
 w=1/[\s^2^(Fo^2^)+(0.0488P)^2^+0.2330P] 
 where P=(Fo^2^+2Fc^2^)/3 
;
_refine_ls_weighting_scheme calc
_refine_ls_wR_factor_gt 0.0868
_refine_ls_wR_factor_ref 0.0870
_reflns_Friedel_coverage 0.725
_reflns_Friedel_fraction_full 0.996
_reflns_Friedel_fraction_max 0.996
_reflns_number_gt 2462
_reflns_number_total 2481
_reflns_threshold_expression 'I > 2\s(I)'
_cod_data_source_file np5009224_si_001.cif
_cod_data_source_block 404xyz14_(3R,6R-dihydroxy-9,7(11)-dien-8-oxoeremophilane)
_cod_depositor_comments 'Adding full bibliography for 1518632.cif.'
_cod_original_cell_volume 1360.31(4)
_cod_database_code 1518632
_shelx_space_group_comment
; 
The symmetry employed for this shelxl refinement is uniquely defined 
by the following loop, which should always be used as a source of 
symmetry information in preference to the above space-group names. 
They are only intended as comments. 
;
_shelx_estimated_absorpt_t_min 0.795
_shelx_estimated_absorpt_t_max 0.889
_shelxl_version_number 2013-2

loop_
_space_group_symop_operation_xyz
'x, y, z'
'-x+1/2, -y, z+1/2'
'-x, y+1/2, -z+1/2'
'x+1/2, -y+1/2, -z'

loop_
_atom_site_label
_atom_site_type_symbol
_atom_site_fract_x
_atom_site_fract_y
_atom_site_fract_z
_atom_site_U_iso_or_equiv
_atom_site_adp_type
_atom_site_occupancy
_atom_site_site_symmetry_order
_atom_site_calc_flag
_atom_site_refinement_flags_posn
_atom_site_refinement_flags_adp
O1 O 0.08242(15) -0.06627(14) 0.65190(15) 0.0572(4) Uani 1 1 d . .
O2 O -0.21601(14) 0.41822(13) 0.27512(15) 0.0528(4) Uani 1 1 d D .
H2 H -0.2768(19) 0.465(2) 0.286(2) 0.063 Uiso 1 1 d D U
O3 O 0.04633(13) 0.06039(12) 0.35271(13) 0.0454(4) Uani 1 1 d D .
H3 H 0.092(2) 0.0066(19) 0.321(2) 0.054 Uiso 1 1 d D U
C1 C -0.04594(19) 0.10022(19) 0.61057(17) 0.0425(4) Uani 1 1 d . .
H1 H -0.0236 0.1379 0.6804 0.051 Uiso 1 1 calc R U
C2 C 0.00523(18) -0.02126(18) 0.58603(17) 0.0399(4) Uani 1 1 d . .
C3 C -0.04676(16) -0.08324(17) 0.48194(16) 0.0361(4) Uani 1 1 d . .
C4 C -0.06893(17) 0.00706(16) 0.38416(16) 0.0355(4) Uani 1 1 d . .
H4 H -0.1029 -0.0362 0.3163 0.043 Uiso 1 1 calc R U
C5 C -0.15077(17) 0.21534(18) 0.32666(16) 0.0367(4) Uani 1 1 d . .
H5 H -0.0645 0.2405 0.3221 0.044 Uiso 1 1 calc R U
C6 C -0.22294(19) 0.32760(17) 0.36574(18) 0.0410(4) Uani 1 1 d . .
H6 H -0.3091 0.3043 0.3765 0.049 Uiso 1 1 calc R U
C7 C -0.1740(2) 0.37631(19) 0.4802(2) 0.0527(5) Uani 1 1 d . .
H7A H -0.2217 0.4471 0.5038 0.063 Uiso 1 1 calc R U
H7B H -0.0895 0.4022 0.4699 0.063 Uiso 1 1 calc R U
C8 C -0.1803(2) 0.2795(2) 0.57573(19) 0.0541(6) Uani 1 1 d . .
H8A H -0.1391 0.3099 0.6451 0.065 Uiso 1 1 calc R U
H8B H -0.2656 0.2650 0.5958 0.065 Uiso 1 1 calc R U
C9 C -0.12224(18) 0.16041(18) 0.53965(16) 0.0380(4) Uani 1 1 d . .
C10 C -0.15716(17) 0.11113(17) 0.41982(15) 0.0341(4) Uani 1 1 d . .
C11 C -0.07174(18) -0.20373(18) 0.47729(18) 0.0401(4) Uani 1 1 d . .
C12 C -0.0387(2) -0.2919(2) 0.5723(2) 0.0550(6) Uani 1 1 d . .
H12A H 0.0269 -0.3438 0.5461 0.083 Uiso 1 1 calc R U
H12B H -0.1090 -0.3410 0.5914 0.083 Uiso 1 1 calc R U
H12C H -0.0128 -0.2475 0.6405 0.083 Uiso 1 1 calc R U
C13 C -0.1408(2) -0.2619(2) 0.3783(2) 0.0553(6) Uani 1 1 d . .
H13A H -0.2190 -0.2903 0.4060 0.083 Uiso 1 1 calc R U
H13B H -0.0945 -0.3298 0.3484 0.083 Uiso 1 1 calc R U
H13C H -0.1530 -0.2030 0.3171 0.083 Uiso 1 1 calc R U
C14 C -0.28768(19) 0.0561(2) 0.4292(2) 0.0488(5) Uani 1 1 d . .
H14A H -0.2871 -0.0104 0.4841 0.073 Uiso 1 1 calc R U
H14B H -0.3131 0.0267 0.3538 0.073 Uiso 1 1 calc R U
H14C H -0.3438 0.1179 0.4556 0.073 Uiso 1 1 calc R U
C15 C -0.1867(2) 0.1724(2) 0.20448(19) 0.0548(6) Uani 1 1 d . .
H15A H -0.2703 0.1445 0.2052 0.082 Uiso 1 1 calc R U
H15B H -0.1338 0.1065 0.1810 0.082 Uiso 1 1 calc R U
H15C H -0.1786 0.2390 0.1503 0.082 Uiso 1 1 calc R U

loop_
_atom_site_aniso_label
_atom_site_aniso_U_11
_atom_site_aniso_U_22
_atom_site_aniso_U_33
_atom_site_aniso_U_23
_atom_site_aniso_U_13
_atom_site_aniso_U_12
O1 0.0579(9) 0.0505(9) 0.0633(10) 0.0083(8) -0.0251(8) -0.0032(7)
O2 0.0501(8) 0.0402(8) 0.0683(10) 0.0164(7) 0.0197(8) 0.0100(7)
O3 0.0433(7) 0.0364(7) 0.0564(8) 0.0022(6) 0.0166(7) 0.0039(6)
C1 0.0480(11) 0.0445(10) 0.0351(9) -0.0059(8) -0.0051(8) -0.0059(9)
C2 0.0378(9) 0.0412(10) 0.0407(10) 0.0065(8) -0.0041(8) -0.0053(8)
C3 0.0347(8) 0.0341(9) 0.0395(9) 0.0022(7) 0.0002(8) -0.0010(7)
C4 0.0387(10) 0.0317(8) 0.0361(9) -0.0027(8) -0.0001(7) -0.0022(7)
C5 0.0355(9) 0.0354(9) 0.0392(9) 0.0029(7) 0.0024(7) 0.0013(8)
C6 0.0364(9) 0.0354(9) 0.0512(11) 0.0079(9) 0.0093(8) 0.0018(8)
C7 0.0583(12) 0.0368(10) 0.0630(13) -0.0076(10) 0.0063(11) 0.0078(9)
C8 0.0629(13) 0.0540(12) 0.0454(11) -0.0107(10) 0.0031(10) 0.0141(11)
C9 0.0377(9) 0.0394(9) 0.0369(9) -0.0037(8) 0.0031(8) -0.0020(8)
C10 0.0331(9) 0.0335(9) 0.0357(9) 0.0006(7) -0.0012(7) -0.0018(7)
C11 0.0400(10) 0.0335(9) 0.0469(10) -0.0010(8) 0.0067(8) 0.0022(8)
C12 0.0612(13) 0.0372(10) 0.0666(14) 0.0105(10) 0.0056(11) 0.0049(10)
C13 0.0680(15) 0.0366(10) 0.0613(13) -0.0087(10) -0.0006(11) -0.0063(10)
C14 0.0389(10) 0.0495(11) 0.0580(12) 0.0078(10) -0.0001(9) -0.0091(9)
C15 0.0717(15) 0.0506(12) 0.0422(10) 0.0036(10) -0.0082(10) 0.0123(11)

loop_
_atom_type_symbol
_atom_type_description
_atom_type_scat_dispersion_real
_atom_type_scat_dispersion_imag
_atom_type_scat_source
C C 0.0181 0.0091 'International Tables Vol C Tables 4.2.6.8 and 6.1.1.4'
H H 0.0000 0.0000 'International Tables Vol C Tables 4.2.6.8 and 6.1.1.4'
O O 0.0492 0.0322 'International Tables Vol C Tables 4.2.6.8 and 6.1.1.4'

loop_
_geom_angle_atom_site_label_1
_geom_angle_atom_site_label_2
_geom_angle_atom_site_label_3
_geom_angle
C6 O2 H2 105.4(19)
C4 O3 H3 109.8(17)
C9 C1 C2 124.54(17)
C9 C1 H1 117.7
C2 C1 H1 117.7
O1 C2 C1 120.30(19)
O1 C2 C3 124.68(19)
C1 C2 C3 114.98(17)
C11 C3 C2 123.82(18)
C11 C3 C4 125.33(18)
C2 C3 C4 110.84(15)
O3 C4 C3 108.18(15)
O3 C4 C10 108.19(14)
C3 C4 C10 112.72(15)
O3 C4 H4 109.2
C3 C4 H4 109.2
C10 C4 H4 109.2
C15 C5 C6 112.59(17)
C15 C5 C10 112.82(17)
C6 C5 C10 111.43(14)
C15 C5 H5 106.5
C6 C5 H5 106.5
C10 C5 H5 106.5
O2 C6 C7 111.28(17)
O2 C6 C5 108.53(15)
C7 C6 C5 110.85(17)
O2 C6 H6 108.7
C7 C6 H6 108.7
C5 C6 H6 108.7
C6 C7 C8 111.09(18)
C6 C7 H7A 109.4
C8 C7 H7A 109.4
C6 C7 H7B 109.4
C8 C7 H7B 109.4
H7A C7 H7B 108.0
C9 C8 C7 112.76(18)
C9 C8 H8A 109.0
C7 C8 H8A 109.0
C9 C8 H8B 109.0
C7 C8 H8B 109.0
H8A C8 H8B 107.8
C1 C9 C8 121.48(18)
C1 C9 C10 121.87(17)
C8 C9 C10 116.64(17)
C9 C10 C4 110.07(15)
C9 C10 C14 107.78(16)
C4 C10 C14 107.67(15)
C9 C10 C5 110.13(15)
C4 C10 C5 109.29(14)
C14 C10 C5 111.85(15)
C3 C11 C12 123.6(2)
C3 C11 C13 123.11(19)
C12 C11 C13 113.23(18)
C11 C12 H12A 109.5
C11 C12 H12B 109.5
H12A C12 H12B 109.5
C11 C12 H12C 109.5
H12A C12 H12C 109.5
H12B C12 H12C 109.5
C11 C13 H13A 109.5
C11 C13 H13B 109.5
H13A C13 H13B 109.5
C11 C13 H13C 109.5
H13A C13 H13C 109.5
H13B C13 H13C 109.5
C10 C14 H14A 109.5
C10 C14 H14B 109.5
H14A C14 H14B 109.5
C10 C14 H14C 109.5
H14A C14 H14C 109.5
H14B C14 H14C 109.5
C5 C15 H15A 109.5
C5 C15 H15B 109.5
H15A C15 H15B 109.5
C5 C15 H15C 109.5
H15A C15 H15C 109.5
H15B C15 H15C 109.5

loop_
_geom_bond_atom_site_label_1
_geom_bond_atom_site_label_2
_geom_bond_distance
O1 C2 1.231(2)
O2 C6 1.435(2)
O2 H2 0.843(13)
O3 C4 1.430(2)
O3 H3 0.852(13)
C1 C9 1.334(3)
C1 C2 1.468(3)
C1 H1 0.9300
C2 C3 1.481(3)
C3 C11 1.346(3)
C3 C4 1.510(3)
C4 C10 1.544(3)
C4 H4 0.9800
C5 C15 1.524(3)
C5 C6 1.524(3)
C5 C10 1.561(2)
C5 H5 0.9800
C6 C7 1.509(3)
C6 H6 0.9800
C7 C8 1.522(3)
C7 H7A 0.9700
C7 H7B 0.9700
C8 C9 1.505(3)
C8 H8A 0.9700
C8 H8B 0.9700
C9 C10 1.519(3)
C10 C14 1.547(2)
C11 C12 1.496(3)
C11 C13 1.500(3)
C12 H12A 0.9600
C12 H12B 0.9600
C12 H12C 0.9600
C13 H13A 0.9600
C13 H13B 0.9600
C13 H13C 0.9600
C14 H14A 0.9600
C14 H14B 0.9600
C14 H14C 0.9600
C15 H15A 0.9600
C15 H15B 0.9600
C15 H15C 0.9600

loop_
_geom_hbond_atom_site_label_D
_geom_hbond_atom_site_label_H
_geom_hbond_atom_site_label_A
_geom_hbond_distance_DH
_geom_hbond_distance_HA
_geom_hbond_distance_DA
_geom_hbond_angle_DHA
_geom_hbond_site_symmetry_A
O2 H2 O1 0.843(13) 2.022(14) 2.852(2) 168(3) 4_456
O3 H3 O2 0.852(13) 1.989(14) 2.822(2) 165(2) 3_545

loop_
_geom_torsion_atom_site_label_1
_geom_torsion_atom_site_label_2
_geom_torsion_atom_site_label_3
_geom_torsion_atom_site_label_4
_geom_torsion
C9 C1 C2 O1 174.4(2)
C9 C1 C2 C3 -8.0(3)
O1 C2 C3 C11 37.0(3)
C1 C2 C3 C11 -140.6(2)
O1 C2 C3 C4 -143.81(19)
C1 C2 C3 C4 38.7(2)
C11 C3 C4 O3 -119.9(2)
C2 C3 C4 O3 60.93(19)
C11 C3 C4 C10 120.5(2)
C2 C3 C4 C10 -58.7(2)
C15 C5 C6 O2 -50.5(2)
C10 C5 C6 O2 -178.47(16)
C15 C5 C6 C7 -173.03(18)
C10 C5 C6 C7 59.0(2)
O2 C6 C7 C8 -179.39(17)
C5 C6 C7 C8 -58.5(2)
C6 C7 C8 C9 51.7(3)
C2 C1 C9 C8 174.2(2)
C2 C1 C9 C10 -4.4(3)
C7 C8 C9 C1 134.2(2)
C7 C8 C9 C10 -47.1(3)
C1 C9 C10 C4 -14.5(2)
C8 C9 C10 C4 166.81(17)
C1 C9 C10 C14 102.7(2)
C8 C9 C10 C14 -76.0(2)
C1 C9 C10 C5 -135.09(19)
C8 C9 C10 C5 46.2(2)
O3 C4 C10 C9 -74.05(18)
C3 C4 C10 C9 45.5(2)
O3 C4 C10 C14 168.72(15)
C3 C4 C10 C14 -71.7(2)
O3 C4 C10 C5 47.02(19)
C3 C4 C10 C5 166.60(15)
C15 C5 C10 C9 -179.14(17)
C6 C5 C10 C9 -51.3(2)
C15 C5 C10 C4 59.8(2)
C6 C5 C10 C4 -172.38(15)
C15 C5 C10 C14 -59.3(2)
C6 C5 C10 C14 68.5(2)
C2 C3 C11 C12 -6.2(3)
C4 C3 C11 C12 174.67(19)
C2 C3 C11 C13 170.91(19)
C4 C3 C11 C13 -8.2(3)
